data_4101839
loop_
_publ_author_name
'Scott E. Denmark'
'Russell C. Smith'

_publ_contact_author
; 
Danielle L. Gray 
University of Illinois 
School of Chemical Sciences, Box 59-1 
505 South Mathews Avenue 
Urbana, Illinois  61801 
USA 
;
_publ_contact_author_email dgray@illinois.edu
_publ_contact_author_fax '1  217 244 8068'
_publ_contact_author_phone '1  217 244 1708'
_publ_section_title
;
 Mechanistic Duality in Palladium-Catalyzed Cross-Coupling Reactions of
 Aryldimethylsilanolates. Intermediacy of an 8-Si-4 Arylpalladium(II)
 Silanolate
;
_journal_name_full 'Journal of the American Chemical Society'
_journal_page_first 1243
_journal_page_last 1245
_journal_paper_doi 10.1021/ja907049y
_journal_volume 132
_journal_year 2010
_chemical_formula_moiety 'C27 H44 F O2 P Pd Si '
_chemical_formula_sum 'C27 H44 F O2 P Pd Si'
_chemical_formula_weight 585.08
_chemical_name_systematic
; 
? 
;
_space_group_IT_number 15
_symmetry_cell_setting monoclinic
_symmetry_space_group_name_Hall '-C 2yc'
_symmetry_space_group_name_H-M 'C 1 2/c 1'
_atom_sites_solution_hydrogens geom
_atom_sites_solution_primary direct
_atom_sites_solution_secondary difmap
_audit_creation_method SHELXL-97
_audit_update_record
; 
? 
;
_cell_angle_alpha 90.00
_cell_angle_beta 109.649(2)
_cell_angle_gamma 90.00
_cell_formula_units_Z 8
_cell_length_a 25.0154(13)
_cell_length_b 11.3144(6)
_cell_length_c 22.0186(11)
_cell_measurement_reflns_used 8415
_cell_measurement_temperature 193(2)
_cell_measurement_theta_max 23.71
_cell_measurement_theta_min 2.35
_cell_volume 5869.1(5)
_computing_cell_refinement 'SAINT V7.23A (Bruker, 2005)'
_computing_data_collection 'APEX2 V2.0-1 (Bruker, 2004)'
_computing_data_reduction
; 
SAINT V7.23A, XPREP V2005/2, SADABS V2007/4, TWINABS V2007/5 
(Bruker, 2005 & 2007) 
;
_computing_molecular_graphics
; 
SHELXTL V6.12 (Bruker, 2005), CrystalMaker v2.1.3 (CrystalMaker, 1994) 
;
_computing_publication_material 'XCIF V6.12 (Bruker, 2005)'
_computing_structure_refinement 'SHELXTL V6.12 (Bruker, 2005)'
_computing_structure_solution 'SHELXTL V6.12 (Bruker, 2005)'
_diffrn_ambient_temperature 193(2)
_diffrn_measured_fraction_theta_full 0.999
_diffrn_measured_fraction_theta_max 0.999
_diffrn_measurement_device 'Bruker Kappa/ApexII CCD'
_diffrn_measurement_method 'profile data from \f and \w scans'
_diffrn_radiation_monochromator graphite
_diffrn_radiation_source 'fine-focus sealed tube'
_diffrn_radiation_type MoK\a
_diffrn_radiation_wavelength 0.71073
_diffrn_radiation_wavelength_id ba80gas
_diffrn_reflns_av_R_equivalents 0.0613
_diffrn_reflns_av_sigmaI/netI 0.0338
_diffrn_reflns_limit_h_max 30
_diffrn_reflns_limit_h_min -30
_diffrn_reflns_limit_k_max 13
_diffrn_reflns_limit_k_min -13
_diffrn_reflns_limit_l_max 26
_diffrn_reflns_limit_l_min -26
_diffrn_reflns_number 48461
_diffrn_reflns_theta_full 25.39
_diffrn_reflns_theta_max 25.39
_diffrn_reflns_theta_min 1.96
_exptl_absorpt_coefficient_mu 0.754
_exptl_absorpt_correction_T_max 0.9473
_exptl_absorpt_correction_T_min 0.8649
_exptl_absorpt_correction_type integration
_exptl_absorpt_process_details 'SHELXTL/XPREP V2005/2 (Bruker, 2005)'
_exptl_crystal_colour yellow
_exptl_crystal_density_diffrn 1.324
_exptl_crystal_density_method 'not measured'
_exptl_crystal_description needles
_exptl_crystal_F_000 2448
_exptl_crystal_id ba80gas
_exptl_crystal_preparation
; 
The data crystal was mounted using oil (Parantone-N, Exxon) to a 
0.3 mm cryo-loop (Hampton Research) with the (0 -1 1) scattering 
planes roughly normal to the spindle axis. 
;
_exptl_crystal_size_max 0.266
_exptl_crystal_size_mid 0.14
_exptl_crystal_size_min 0.123
_refine_diff_density_max 0.369
_refine_diff_density_min -0.280
_refine_diff_density_rms 0.062
_refine_ls_extinction_method none
_refine_ls_goodness_of_fit_ref 1.029
_refine_ls_hydrogen_treatment noref
_refine_ls_matrix_type full
_refine_ls_number_parameters 310
_refine_ls_number_reflns 5412
_refine_ls_number_restraints 0
_refine_ls_restrained_S_all 1.029
_refine_ls_R_factor_all 0.0429
_refine_ls_R_factor_gt 0.0281
_refine_ls_shift/su_max 0.001
_refine_ls_shift/su_mean 0.000
_refine_ls_structure_factor_coef Fsqd
_refine_ls_weighting_details 'calc w=1/[\s^2^(Fo^2^)+(0.0288P)^2^+5.0000P] where P=(Fo^2^+2Fc^2^)/3'
_refine_ls_weighting_scheme calc
_refine_ls_wR_factor_gt 0.0611
_refine_ls_wR_factor_ref 0.0668
_reflns_number_gt 4360
_reflns_number_total 5412
_reflns_threshold_expression >2sigma(I)
_cod_data_source_file ja907049y_si_002.cif
_cod_data_source_block ba80gas
_cod_original_sg_symbol_H-M 'C 1 2/c 1 '
_cod_database_code 4101839

loop_
_symmetry_equiv_pos_as_xyz
'x, y, z'
'-x, y, -z+1/2'
'x+1/2, y+1/2, z'
'-x+1/2, y+1/2, -z+1/2'
'-x, -y, -z'
'x, -y, z-1/2'
'-x+1/2, -y+1/2, -z'
'x+1/2, -y+1/2, z-1/2'

loop_
_atom_site_label
_atom_site_type_symbol
_atom_site_fract_x
_atom_site_fract_y
_atom_site_fract_z
_atom_site_U_iso_or_equiv
_atom_site_adp_type
_atom_site_occupancy
_atom_site_symmetry_multiplicity
_atom_site_calc_flag
_atom_site_refinement_flags
_atom_site_disorder_assembly
_atom_site_disorder_group
Pd1 Pd 0.112813(8) 0.192822(17) 0.063500(9) 0.02702(7) Uani 1 1 d . . .
P1 P 0.12255(3) 0.32868(5) 0.14168(3) 0.02562(15) Uani 1 1 d . . .
Si1 Si 0.14289(3) -0.00774(7) -0.02685(4) 0.0368(2) Uani 1 1 d . . .
F1 F 0.05246(8) -0.24890(15) 0.18311(10) 0.0616(5) Uani 1 1 d . . .
O1 O 0.10692(7) 0.10462(16) -0.01807(8) 0.0358(4) Uani 1 1 d . . .
O2 O 0.39186(8) 0.05125(19) 0.13426(9) 0.0466(5) Uani 1 1 d . . .
C1 C 0.14183(12) 0.4552(2) 0.09575(13) 0.0339(6) Uani 1 1 d . . .
C2 C 0.20432(12) 0.4482(3) 0.10010(14) 0.0413(7) Uani 1 1 d . . .
H2A H 0.2108 0.5019 0.0683 0.062 Uiso 1 1 calc R . .
H2B H 0.2133 0.3671 0.0912 0.062 Uiso 1 1 calc R . .
H2C H 0.2287 0.4712 0.1435 0.062 Uiso 1 1 calc R . .
C3 C 0.13101(14) 0.5809(2) 0.11513(16) 0.0483(8) Uani 1 1 d . . .
H3A H 0.1450 0.6384 0.0907 0.072 Uiso 1 1 calc R . .
H3B H 0.1510 0.5921 0.1614 0.072 Uiso 1 1 calc R . .
H3C H 0.0902 0.5925 0.1057 0.072 Uiso 1 1 calc R . .
C4 C 0.10742(13) 0.4339(3) 0.02375(13) 0.0442(7) Uani 1 1 d . . .
H4A H 0.1148 0.4982 -0.0022 0.066 Uiso 1 1 calc R . .
H4B H 0.0668 0.4316 0.0179 0.066 Uiso 1 1 calc R . .
H4C H 0.1188 0.3585 0.0100 0.066 Uiso 1 1 calc R . .
C5 C 0.18239(12) 0.3090(2) 0.22139(13) 0.0358(6) Uani 1 1 d . . .
C6 C 0.16267(13) 0.2282(3) 0.26617(14) 0.0452(8) Uani 1 1 d . . .
H6A H 0.1951 0.2096 0.3048 0.068 Uiso 1 1 calc R . .
H6B H 0.1470 0.1549 0.2434 0.068 Uiso 1 1 calc R . .
H6C H 0.1334 0.2688 0.2787 0.068 Uiso 1 1 calc R . .
C7 C 0.23231(12) 0.2466(3) 0.20862(15) 0.0437(7) Uani 1 1 d . . .
H7A H 0.2578 0.2128 0.2490 0.066 Uiso 1 1 calc R . .
H7B H 0.2532 0.3039 0.1918 0.066 Uiso 1 1 calc R . .
H7C H 0.2177 0.1834 0.1769 0.066 Uiso 1 1 calc R . .
C8 C 0.20369(14) 0.4247(3) 0.25786(14) 0.0468(8) Uani 1 1 d . . .
H8A H 0.2329 0.4071 0.2994 0.070 Uiso 1 1 calc R . .
H8B H 0.1719 0.4658 0.2653 0.070 Uiso 1 1 calc R . .
H8C H 0.2198 0.4752 0.2322 0.070 Uiso 1 1 calc R . .
C9 C 0.05387(12) 0.3654(2) 0.15672(13) 0.0343(6) Uani 1 1 d . . .
C10 C 0.05979(14) 0.4596(3) 0.20878(15) 0.0480(8) Uani 1 1 d . . .
H10A H 0.0221 0.4805 0.2099 0.072 Uiso 1 1 calc R . .
H10B H 0.0780 0.5302 0.1988 0.072 Uiso 1 1 calc R . .
H10C H 0.0830 0.4284 0.2509 0.072 Uiso 1 1 calc R . .
C11 C 0.00950(12) 0.4065(3) 0.09312(15) 0.0499(8) Uani 1 1 d . . .
H11A H -0.0276 0.4137 0.0988 0.075 Uiso 1 1 calc R . .
H11B H 0.0070 0.3485 0.0592 0.075 Uiso 1 1 calc R . .
H11C H 0.0207 0.4833 0.0808 0.075 Uiso 1 1 calc R . .
C12 C 0.02919(13) 0.2529(3) 0.17638(15) 0.0438(7) Uani 1 1 d . . .
H12A H -0.0071 0.2716 0.1820 0.066 Uiso 1 1 calc R . .
H12B H 0.0558 0.2226 0.2170 0.066 Uiso 1 1 calc R . .
H12C H 0.0232 0.1929 0.1427 0.066 Uiso 1 1 calc R . .
C13 C 0.09651(11) 0.0528(2) 0.10710(12) 0.0291(6) Uani 1 1 d . . .
C14 C 0.13706(12) -0.0118(2) 0.15359(15) 0.0409(7) Uani 1 1 d . . .
H14A H 0.1755 0.0137 0.1681 0.049 Uiso 1 1 calc R . .
C15 C 0.12220(13) -0.1134(2) 0.17922(15) 0.0476(8) Uani 1 1 d . . .
H15A H 0.1500 -0.1571 0.2116 0.057 Uiso 1 1 calc R . .
C16 C 0.06694(13) -0.1495(2) 0.15707(15) 0.0416(7) Uani 1 1 d . . .
C17 C 0.02583(12) -0.0910(2) 0.10954(14) 0.0380(7) Uani 1 1 d . . .
H17A H -0.0121 -0.1192 0.0941 0.046 Uiso 1 1 calc R . .
C18 C 0.04120(11) 0.0110(2) 0.08453(13) 0.0319(6) Uani 1 1 d . . .
H18A H 0.0133 0.0530 0.0514 0.038 Uiso 1 1 calc R . .
C19 C 0.14038(14) -0.0134(3) -0.11287(15) 0.0590(10) Uani 1 1 d . . .
H19A H 0.1562 0.0598 -0.1235 0.089 Uiso 1 1 calc R . .
H19B H 0.1009 -0.0220 -0.1413 0.089 Uiso 1 1 calc R . .
H19C H 0.1627 -0.0809 -0.1188 0.089 Uiso 1 1 calc R . .
C20 C 0.11639(14) -0.1533(3) -0.00855(17) 0.0536(9) Uani 1 1 d . . .
H20A H 0.1176 -0.1542 0.0364 0.080 Uiso 1 1 calc R . .
H20B H 0.1405 -0.2169 -0.0153 0.080 Uiso 1 1 calc R . .
H20C H 0.0772 -0.1653 -0.0372 0.080 Uiso 1 1 calc R . .
C21 C 0.21949(11) 0.0075(2) 0.02579(13) 0.0318(6) Uani 1 1 d . . .
C22 C 0.24267(12) 0.1190(2) 0.04353(13) 0.0367(7) Uani 1 1 d . . .
H22A H 0.2184 0.1855 0.0302 0.044 Uiso 1 1 calc R . .
C23 C 0.29921(12) 0.1391(3) 0.07965(13) 0.0370(7) Uani 1 1 d . . .
H23A H 0.3130 0.2172 0.0906 0.044 Uiso 1 1 calc R . .
C24 C 0.33516(11) 0.0429(3) 0.09937(12) 0.0346(6) Uani 1 1 d . . .
C25 C 0.31391(12) -0.0698(3) 0.08282(13) 0.0385(7) Uani 1 1 d . . .
H25A H 0.3384 -0.1361 0.0962 0.046 Uiso 1 1 calc R . .
C26 C 0.25757(12) -0.0868(2) 0.04706(13) 0.0373(7) Uani 1 1 d . . .
H26A H 0.2440 -0.1652 0.0364 0.045 Uiso 1 1 calc R . .
C27 C 0.41441(14) 0.1670(3) 0.15245(17) 0.0575(9) Uani 1 1 d . . .
H27A H 0.4554 0.1616 0.1754 0.086 Uiso 1 1 calc R . .
H27B H 0.3959 0.2031 0.1807 0.086 Uiso 1 1 calc R . .
H27C H 0.4074 0.2157 0.1137 0.086 Uiso 1 1 calc R . .

loop_
_atom_site_aniso_label
_atom_site_aniso_U_11
_atom_site_aniso_U_22
_atom_site_aniso_U_33
_atom_site_aniso_U_23
_atom_site_aniso_U_13
_atom_site_aniso_U_12
Pd1 0.02565(11) 0.03030(11) 0.02550(11) -0.00366(9) 0.00912(8) 0.00130(9)
P1 0.0302(4) 0.0264(3) 0.0222(3) -0.0001(3) 0.0113(3) -0.0003(3)
Si1 0.0368(5) 0.0379(4) 0.0381(5) -0.0125(4) 0.0159(4) -0.0013(3)
F1 0.0661(13) 0.0367(10) 0.0834(15) 0.0146(10) 0.0268(11) -0.0067(9)
O1 0.0350(11) 0.0443(11) 0.0291(10) -0.0094(9) 0.0119(8) 0.0037(9)
O2 0.0352(12) 0.0612(14) 0.0398(12) 0.0078(10) 0.0078(10) 0.0074(10)
C1 0.0454(17) 0.0309(14) 0.0299(15) 0.0057(12) 0.0187(13) 0.0010(12)
C2 0.0468(18) 0.0392(16) 0.0445(17) 0.0033(14) 0.0241(15) -0.0068(13)
C3 0.070(2) 0.0307(16) 0.056(2) 0.0074(14) 0.0363(18) 0.0021(15)
C4 0.0503(19) 0.0563(19) 0.0307(16) 0.0142(14) 0.0198(14) 0.0101(15)
C5 0.0419(16) 0.0345(15) 0.0264(14) 0.0020(12) 0.0054(12) -0.0076(13)
C6 0.056(2) 0.0415(17) 0.0306(16) 0.0068(13) 0.0048(14) -0.0128(14)
C7 0.0329(16) 0.0425(17) 0.0465(18) 0.0064(15) 0.0012(14) -0.0027(13)
C8 0.058(2) 0.0461(18) 0.0328(16) -0.0046(14) 0.0102(15) -0.0187(15)
C9 0.0367(16) 0.0372(15) 0.0350(15) -0.0023(13) 0.0202(13) 0.0012(12)
C10 0.063(2) 0.0406(17) 0.056(2) -0.0089(15) 0.0415(18) -0.0018(15)
C11 0.0369(17) 0.066(2) 0.0508(19) 0.0056(17) 0.0193(15) 0.0153(15)
C12 0.0453(18) 0.0470(17) 0.0484(19) -0.0108(15) 0.0279(15) -0.0094(15)
C13 0.0288(14) 0.0271(13) 0.0303(14) -0.0051(11) 0.0086(12) 0.0010(11)
C14 0.0254(15) 0.0328(15) 0.056(2) -0.0032(14) 0.0019(14) -0.0012(12)
C15 0.0428(18) 0.0321(16) 0.057(2) 0.0084(15) 0.0027(15) 0.0035(13)
C16 0.0451(18) 0.0288(14) 0.0525(19) 0.0011(14) 0.0182(16) -0.0036(13)
C17 0.0315(15) 0.0360(16) 0.0469(18) -0.0075(14) 0.0135(14) -0.0056(12)
C18 0.0269(14) 0.0360(15) 0.0308(15) -0.0025(12) 0.0069(12) 0.0008(12)
C19 0.058(2) 0.078(2) 0.044(2) -0.0249(18) 0.0214(17) 0.0038(18)
C20 0.048(2) 0.0411(17) 0.076(2) -0.0175(17) 0.0267(18) -0.0066(15)
C21 0.0376(16) 0.0320(14) 0.0327(15) -0.0017(12) 0.0207(13) 0.0009(12)
C22 0.0345(16) 0.0343(15) 0.0445(17) -0.0015(13) 0.0176(14) 0.0061(12)
C23 0.0363(17) 0.0352(15) 0.0428(17) -0.0037(13) 0.0177(14) -0.0018(13)
C24 0.0311(15) 0.0508(18) 0.0249(14) 0.0068(13) 0.0134(12) 0.0047(13)
C25 0.0460(18) 0.0379(16) 0.0355(16) 0.0091(13) 0.0187(14) 0.0123(14)
C26 0.0505(19) 0.0335(15) 0.0342(16) -0.0011(12) 0.0226(14) 0.0028(13)
C27 0.0385(19) 0.075(3) 0.051(2) -0.0008(18) 0.0046(16) -0.0074(17)

loop_
_atom_type_symbol
_atom_type_description
_atom_type_scat_dispersion_real
_atom_type_scat_dispersion_imag
_atom_type_scat_source
C C 0.0033 0.0016 'International Tables Vol C Tables 4.2.6.8 and 6.1.1.4'
H H 0.0000 0.0000 'International Tables Vol C Tables 4.2.6.8 and 6.1.1.4'
O O 0.0106 0.0060 'International Tables Vol C Tables 4.2.6.8 and 6.1.1.4'
F F 0.0171 0.0103 'International Tables Vol C Tables 4.2.6.8 and 6.1.1.4'
Si Si 0.0817 0.0704 'International Tables Vol C Tables 4.2.6.8 and 6.1.1.4'
P P 0.1023 0.0942 'International Tables Vol C Tables 4.2.6.8 and 6.1.1.4'
Pd Pd -0.9988 1.0072 'International Tables Vol C Tables 4.2.6.8 and 6.1.1.4'

loop_
_exptl_crystal_face_index_h
_exptl_crystal_face_index_k
_exptl_crystal_face_index_l
_exptl_crystal_face_perp_dist
0.00 1.00 0.00 0.1330
0.00 -1.00 0.00 0.1140
0.00 0.00 -1.00 0.0390
0.00 0.00 1.00 0.0420
1.00 0.00 0.00 0.0510
-1.00 0.00 0.00 0.0640

loop_
_geom_angle_atom_site_label_1
_geom_angle_atom_site_label_2
_geom_angle_atom_site_label_3
_geom_angle
_geom_angle_site_symmetry_1
_geom_angle_site_symmetry_3
_geom_angle_publ_flag
C13 Pd1 O1 94.08(9) . . ?
C13 Pd1 P1 99.39(7) . . ?
O1 Pd1 P1 166.51(6) . . ?
C5 P1 C9 110.02(12) . . ?
C5 P1 C1 108.50(12) . . ?
C9 P1 C1 109.44(12) . . ?
C5 P1 Pd1 118.29(9) . . ?
C9 P1 Pd1 114.15(9) . . ?
C1 P1 Pd1 95.08(8) . . ?
O1 Si1 C20 114.71(12) . . ?
O1 Si1 C19 108.58(13) . . ?
C20 Si1 C19 107.09(16) . . ?
O1 Si1 C21 110.38(11) . . ?
C20 Si1 C21 108.01(14) . . ?
C19 Si1 C21 107.82(13) . . ?
Si1 O1 Pd1 128.52(11) . . ?
C24 O2 C27 117.2(2) . . ?
C3 C1 C2 107.6(2) . . ?
C3 C1 C4 109.9(2) . . ?
C2 C1 C4 105.1(2) . . ?
C3 C1 P1 116.67(18) . . ?
C2 C1 P1 111.21(18) . . ?
C4 C1 P1 105.89(19) . . ?
C1 C2 H2A 109.5 . . ?
C1 C2 H2B 109.5 . . ?
H2A C2 H2B 109.5 . . ?
C1 C2 H2C 109.5 . . ?
H2A C2 H2C 109.5 . . ?
H2B C2 H2C 109.5 . . ?
C1 C3 H3A 109.5 . . ?
C1 C3 H3B 109.5 . . ?
H3A C3 H3B 109.5 . . ?
C1 C3 H3C 109.5 . . ?
H3A C3 H3C 109.5 . . ?
H3B C3 H3C 109.5 . . ?
C1 C4 H4A 109.5 . . ?
C1 C4 H4B 109.5 . . ?
H4A C4 H4B 109.5 . . ?
C1 C4 H4C 109.5 . . ?
H4A C4 H4C 109.5 . . ?
H4B C4 H4C 109.5 . . ?
C8 C5 C7 109.0(2) . . ?
C8 C5 C6 107.5(2) . . ?
C7 C5 C6 107.4(2) . . ?
C8 C5 P1 114.23(19) . . ?
C7 C5 P1 108.71(19) . . ?
C6 C5 P1 109.79(19) . . ?
C5 C6 H6A 109.5 . . ?
C5 C6 H6B 109.5 . . ?
H6A C6 H6B 109.5 . . ?
C5 C6 H6C 109.5 . . ?
H6A C6 H6C 109.5 . . ?
H6B C6 H6C 109.5 . . ?
C5 C7 H7A 109.5 . . ?
C5 C7 H7B 109.5 . . ?
H7A C7 H7B 109.5 . . ?
C5 C7 H7C 109.5 . . ?
H7A C7 H7C 109.5 . . ?
H7B C7 H7C 109.5 . . ?
C5 C8 H8A 109.5 . . ?
C5 C8 H8B 109.5 . . ?
H8A C8 H8B 109.5 . . ?
C5 C8 H8C 109.5 . . ?
H8A C8 H8C 109.5 . . ?
H8B C8 H8C 109.5 . . ?
C10 C9 C11 109.2(2) . . ?
C10 C9 C12 108.1(2) . . ?
C11 C9 C12 105.7(2) . . ?
C10 C9 P1 114.6(2) . . ?
C11 C9 P1 108.98(18) . . ?
C12 C9 P1 109.86(19) . . ?
C9 C10 H10A 109.5 . . ?
C9 C10 H10B 109.5 . . ?
H10A C10 H10B 109.5 . . ?
C9 C10 H10C 109.5 . . ?
H10A C10 H10C 109.5 . . ?
H10B C10 H10C 109.5 . . ?
C9 C11 H11A 109.5 . . ?
C9 C11 H11B 109.5 . . ?
H11A C11 H11B 109.5 . . ?
C9 C11 H11C 109.5 . . ?
H11A C11 H11C 109.5 . . ?
H11B C11 H11C 109.5 . . ?
C9 C12 H12A 109.5 . . ?
C9 C12 H12B 109.5 . . ?
H12A C12 H12B 109.5 . . ?
C9 C12 H12C 109.5 . . ?
H12A C12 H12C 109.5 . . ?
H12B C12 H12C 109.5 . . ?
C14 C13 C18 118.7(2) . . ?
C14 C13 Pd1 124.5(2) . . ?
C18 C13 Pd1 116.47(19) . . ?
C13 C14 C15 120.6(3) . . ?
C13 C14 H14A 119.7 . . ?
C15 C14 H14A 119.7 . . ?
C16 C15 C14 118.8(3) . . ?
C16 C15 H15A 120.6 . . ?
C14 C15 H15A 120.6 . . ?
C15 C16 F1 118.5(3) . . ?
C15 C16 C17 122.6(3) . . ?
F1 C16 C17 118.9(3) . . ?
C16 C17 C18 118.0(3) . . ?
C16 C17 H17A 121.0 . . ?
C18 C17 H17A 121.0 . . ?
C13 C18 C17 121.2(3) . . ?
C13 C18 H18A 119.4 . . ?
C17 C18 H18A 119.4 . . ?
Si1 C19 H19A 109.5 . . ?
Si1 C19 H19B 109.5 . . ?
H19A C19 H19B 109.5 . . ?
Si1 C19 H19C 109.5 . . ?
H19A C19 H19C 109.5 . . ?
H19B C19 H19C 109.5 . . ?
Si1 C20 H20A 109.5 . . ?
Si1 C20 H20B 109.5 . . ?
H20A C20 H20B 109.5 . . ?
Si1 C20 H20C 109.5 . . ?
H20A C20 H20C 109.5 . . ?
H20B C20 H20C 109.5 . . ?
C22 C21 C26 115.1(3) . . ?
C22 C21 Si1 119.9(2) . . ?
C26 C21 Si1 124.9(2) . . ?
C21 C22 C23 124.0(3) . . ?
C21 C22 H22A 118.0 . . ?
C23 C22 H22A 118.0 . . ?
C24 C23 C22 118.7(3) . . ?
C24 C23 H23A 120.7 . . ?
C22 C23 H23A 120.7 . . ?
O2 C24 C25 116.5(2) . . ?
O2 C24 C23 124.2(3) . . ?
C25 C24 C23 119.4(3) . . ?
C26 C25 C24 120.6(3) . . ?
C26 C25 H25A 119.7 . . ?
C24 C25 H25A 119.7 . . ?
C25 C26 C21 122.3(3) . . ?
C25 C26 H26A 118.9 . . ?
C21 C26 H26A 118.9 . . ?
O2 C27 H27A 109.5 . . ?
O2 C27 H27B 109.5 . . ?
H27A C27 H27B 109.5 . . ?
O2 C27 H27C 109.5 . . ?
H27A C27 H27C 109.5 . . ?
H27B C27 H27C 109.5 . . ?

loop_
_geom_bond_atom_site_label_1
_geom_bond_atom_site_label_2
_geom_bond_distance
_geom_bond_site_symmetry_2
_geom_bond_publ_flag
Pd1 C13 1.965(3) . ?
Pd1 O1 2.0163(17) . ?
Pd1 P1 2.2591(7) . ?
P1 C5 1.898(3) . ?
P1 C9 1.902(3) . ?
P1 C1 1.906(3) . ?
Si1 O1 1.6063(19) . ?
Si1 C20 1.870(3) . ?
Si1 C19 1.875(3) . ?
Si1 C21 1.884(3) . ?
F1 C16 1.365(3) . ?
O2 C24 1.370(3) . ?
O2 C27 1.429(4) . ?
C1 C3 1.534(4) . ?
C1 C2 1.536(4) . ?
C1 C4 1.547(4) . ?
C2 H2A 0.9800 . ?
C2 H2B 0.9800 . ?
C2 H2C 0.9800 . ?
C3 H3A 0.9800 . ?
C3 H3B 0.9800 . ?
C3 H3C 0.9800 . ?
C4 H4A 0.9800 . ?
C4 H4B 0.9800 . ?
C4 H4C 0.9800 . ?
C5 C8 1.535(4) . ?
C5 C7 1.540(4) . ?
C5 C6 1.542(4) . ?
C6 H6A 0.9800 . ?
C6 H6B 0.9800 . ?
C6 H6C 0.9800 . ?
C7 H7A 0.9800 . ?
C7 H7B 0.9800 . ?
C7 H7C 0.9800 . ?
C8 H8A 0.9800 . ?
C8 H8B 0.9800 . ?
C8 H8C 0.9800 . ?
C9 C10 1.536(4) . ?
C9 C11 1.537(4) . ?
C9 C12 1.539(4) . ?
C10 H10A 0.9800 . ?
C10 H10B 0.9800 . ?
C10 H10C 0.9800 . ?
C11 H11A 0.9800 . ?
C11 H11B 0.9800 . ?
C11 H11C 0.9800 . ?
C12 H12A 0.9800 . ?
C12 H12B 0.9800 . ?
C12 H12C 0.9800 . ?
C13 C14 1.383(4) . ?
C13 C18 1.387(3) . ?
C14 C15 1.385(4) . ?
C14 H14A 0.9500 . ?
C15 C16 1.365(4) . ?
C15 H15A 0.9500 . ?
C16 C17 1.367(4) . ?
C17 C18 1.387(4) . ?
C17 H17A 0.9500 . ?
C18 H18A 0.9500 . ?
C19 H19A 0.9800 . ?
C19 H19B 0.9800 . ?
C19 H19C 0.9800 . ?
C20 H20A 0.9800 . ?
C20 H20B 0.9800 . ?
C20 H20C 0.9800 . ?
C21 C22 1.388(4) . ?
C21 C26 1.402(4) . ?
C22 C23 1.389(4) . ?
C22 H22A 0.9500 . ?
C23 C24 1.385(4) . ?
C23 H23A 0.9500 . ?
C24 C25 1.382(4) . ?
C25 C26 1.377(4) . ?
C25 H25A 0.9500 . ?
C26 H26A 0.9500 . ?
C27 H27A 0.9800 . ?
C27 H27B 0.9800 . ?
C27 H27C 0.9800 . ?
